data_7716016
loop_
_publ_author_name
'Zhang, Yan'
'Li, Yu-Xia'
'Gao, Kai-Ge'
'Zhang, Jia-Hui'
'Hu, Jie-Sheng'
'Tao, Jun'
'Yao, Zi-Shuo'

_publ_section_title
;
 An elastic single crystal composed of one-dimensional chiral coordination
 polymers.
;
_journal_issue 21
_journal_name_full 'Dalton transactions (Cambridge, England : 2003)'
_journal_page_first 8905
_journal_page_last 8909
_journal_paper_doi 10.1039/d4dt01050g
_journal_volume 53
_journal_year 2024
_chemical_formula_moiety 'C6 H7 Cd Cl2 N O'
_chemical_formula_sum 'C6 H7 Cd Cl2 N O'
_chemical_formula_weight 292.43
_space_group_crystal_system orthorhombic
_space_group_IT_number 19
_space_group_name_Hall 'P 2ac 2ab'
_space_group_name_H-M_alt 'P 21 21 21'
_atom_sites_solution_hydrogens geom
_audit_creation_date 2024-03-27
_audit_creation_method
;
Olex2 1.3
(compiled 2020.02.04 svn.rd84adfe8 for OlexSys, GUI svn.r6032)
;
_audit_update_record
;
2024-03-27 deposited with the CCDC.	2024-05-13 downloaded from the CCDC.
;
_cell_angle_alpha 90
_cell_angle_beta 90
_cell_angle_gamma 90
_cell_formula_units_Z 4
_cell_length_a 3.8327(2)
_cell_length_b 13.3752(6)
_cell_length_c 16.4327(8)
_cell_measurement_reflns_used 3877
_cell_measurement_temperature 293.0
_cell_measurement_theta_max 29.7500
_cell_measurement_theta_min 4.0250
_cell_volume 842.39(7)
_computing_cell_refinement 'CrysAlisPro 1.171.40.53 (Rigaku OD, 2019)'
_computing_data_collection 'CrysAlisPro 1.171.40.53 (Rigaku OD, 2019)'
_computing_data_reduction 'CrysAlisPro 1.171.40.53 (Rigaku OD, 2019)'
_computing_molecular_graphics 'Olex2 1.3 (Dolomanov et al., 2009)'
_computing_publication_material 'Olex2 1.3 (Dolomanov et al., 2009)'
_computing_structure_refinement 'SHELXL 2018/3 (Sheldrick, 2015)'
_computing_structure_solution 'SHELXT 2018/2 (Sheldrick, 2018)'
_diffrn_ambient_temperature 293.0
_diffrn_detector 'CCD plate'
_diffrn_detector_area_resol_mean 5.8140
_diffrn_measured_fraction_theta_full 0.995
_diffrn_measured_fraction_theta_max 0.908
_diffrn_measurement_details
;
List of Runs (angles in degrees, time in seconds):

  # Type    Start    End  Width  t~exp~   \w     \q     \k     \f   Frames
#--------------------------------------------------------------------------
  1  \w    -66.00 -25.00   0.50   21.00    --    0.30 -10.00-132.00   82
  2  \w      3.00  28.00   0.50   21.00    --    0.30  10.00  40.00   50
  3  \w    -34.00  -8.00   0.50   21.00    --    0.30 -82.00 -30.00   52
  4  \w    -63.00  23.00   0.50   21.00    --    0.30 -82.00-120.00  172
  5  \w    -60.00 -22.00   0.50   21.00    --    0.30 -82.00-150.00   76
;
_diffrn_measurement_device 'four-circle diffractometer'
_diffrn_measurement_device_type 'XtaLAB AFC12 (RINC): Kappa single'
_diffrn_measurement_method '\w scans'
_diffrn_orient_matrix_type 'CrysAlisPro convention (1999,Acta A55,543-557)'
_diffrn_orient_matrix_UB_11 0.0168194000
_diffrn_orient_matrix_UB_12 -0.0103559000
_diffrn_orient_matrix_UB_13 0.0421448000
_diffrn_orient_matrix_UB_21 -0.0221164000
_diffrn_orient_matrix_UB_22 0.0515125000
_diffrn_orient_matrix_UB_23 0.0088970000
_diffrn_orient_matrix_UB_31 -0.1829722000
_diffrn_orient_matrix_UB_32 -0.0071435000
_diffrn_orient_matrix_UB_33 0.0028311000
_diffrn_radiation_monochromator mirror
_diffrn_radiation_probe x-ray
_diffrn_radiation_type 'Mo K\a'
_diffrn_radiation_wavelength 0.71073
_diffrn_reflns_av_R_equivalents 0.0368
_diffrn_reflns_av_unetI/netI 0.0357
_diffrn_reflns_Laue_measured_fraction_full 0.995
_diffrn_reflns_Laue_measured_fraction_max 0.908
_diffrn_reflns_limit_h_max 5
_diffrn_reflns_limit_h_min -4
_diffrn_reflns_limit_k_max 17
_diffrn_reflns_limit_k_min -18
_diffrn_reflns_limit_l_max 20
_diffrn_reflns_limit_l_min -21
_diffrn_reflns_number 7279
_diffrn_reflns_point_group_measured_fraction_full 0.995
_diffrn_reflns_point_group_measured_fraction_max 0.884
_diffrn_reflns_theta_full 25.242
_diffrn_reflns_theta_max 29.771
_diffrn_reflns_theta_min 3.929
_diffrn_source 'micro-focus sealed X-ray tube'
_diffrn_source_type 'Rigaku (Mo) X-ray Source'
_exptl_absorpt_coefficient_mu 3.163
_exptl_absorpt_correction_T_max 1.00000
_exptl_absorpt_correction_T_min 0.72936
_exptl_absorpt_correction_type multi-scan
_exptl_absorpt_process_details
;
CrysAlisPro 1.171.40.53 (Rigaku Oxford Diffraction, 2019)
Empirical absorption correction using spherical harmonics,
 implemented in SCALE3 ABSPACK scaling algorithm.
;
_exptl_crystal_colour 'clear light colourless'
_exptl_crystal_colour_lustre clear
_exptl_crystal_colour_modifier light
_exptl_crystal_colour_primary colourless
_exptl_crystal_density_diffrn 2.306
_exptl_crystal_description needle
_exptl_crystal_F_000 560
_exptl_crystal_size_max 0.7
_exptl_crystal_size_mid 0.05
_exptl_crystal_size_min 0.03
_refine_diff_density_max 0.495
_refine_diff_density_min -0.656
_refine_diff_density_rms 0.096
_refine_ls_abs_structure_details
;
 Refined as an inversion twin.
;
_refine_ls_abs_structure_Flack 0.49(6)
_refine_ls_extinction_method none
_refine_ls_goodness_of_fit_ref 1.039
_refine_ls_hydrogen_treatment constr
_refine_ls_matrix_type full
_refine_ls_number_parameters 102
_refine_ls_number_reflns 2141
_refine_ls_number_restraints 0
_refine_ls_restrained_S_all 1.039
_refine_ls_R_factor_all 0.0294
_refine_ls_R_factor_gt 0.0243
_refine_ls_shift/su_max 0.001
_refine_ls_shift/su_mean 0.000
_refine_ls_structure_factor_coef Fsqd
_refine_ls_weighting_details 'w=1/[\s^2^(Fo^2^)+(0.0156P)^2^+0.2262P] where P=(Fo^2^+2Fc^2^)/3'
_refine_ls_weighting_scheme calc
_refine_ls_wR_factor_gt 0.0481
_refine_ls_wR_factor_ref 0.0498
_reflns_Friedel_coverage 0.618
_reflns_Friedel_fraction_full 0.997
_reflns_Friedel_fraction_max 0.847
_reflns_number_gt 1926
_reflns_number_total 2141
_reflns_threshold_expression 'I > 2\s(I)'
_cod_data_source_file d4dt01050g3.cif
_cod_data_source_block 11
_cod_depositor_comments 'Adding full bibliography for 7716015--7716016.cif.'
_cod_database_code 7716016
_shelx_shelxl_version_number 2018/3
_shelx_space_group_comment
;
The symmetry employed for this shelxl refinement is uniquely defined
by the following loop, which should always be used as a source of
symmetry information in preference to the above space-group names.
They are only intended as comments.
;
_shelx_estimated_absorpt_t_max 0.911
_shelx_estimated_absorpt_t_min 0.216
_reflns_odcompleteness_completeness 99.26
_reflns_odcompleteness_iscentric 1
_reflns_odcompleteness_theta 26.32
_olex2_refinement_description
;
1. Twinned data refinement
 Scales: 0.51(6)
 0.49(6)
2. Fixed Uiso
 At 1.2 times of:
  All C(H) groups
 At 1.5 times of:
  All C(H,H,H) groups
3.a Aromatic/amide H refined with riding coordinates:
 C006(H006), C007(H007), C008(H008), C00A(H00D)
3.b Idealised Me refined as rotating group:
 C009(H00A,H00B,H00C)
;
_olex2_submission_special_instructions 'No special instructions were received'
_oxdiff_exptl_absorpt_empirical_details
;
Empirical correction (ABSPACK) includes:
- Absorption correction using spherical harmonics
- Frame scaling
;
_oxdiff_exptl_absorpt_empirical_full_max 1.297
_oxdiff_exptl_absorpt_empirical_full_min 0.646

loop_
_space_group_symop_operation_xyz
'x, y, z'
'-x+1/2, -y, z+1/2'
'-x, y+1/2, -z+1/2'
'x+1/2, -y+1/2, -z'

loop_
_atom_site_label
_atom_site_type_symbol
_atom_site_fract_x
_atom_site_fract_y
_atom_site_fract_z
_atom_site_U_iso_or_equiv
_atom_site_adp_type
_atom_site_occupancy
_atom_site_site_symmetry_order
_atom_site_calc_flag
_atom_site_refinement_flags_posn
_atom_site_refinement_flags_adp
_atom_site_refinement_flags_occupancy
_atom_site_disorder_assembly
_atom_site_disorder_group
Cd01 Cd -0.50751(12) -0.64265(2) -0.43527(2) 0.02252(9) Uani 1 1 d . . . . .
Cl02 Cl -1.0030(4) -0.78065(6) -0.41319(5) 0.02247(17) Uani 1 1 d . . . . .
Cl03 Cl -0.0144(5) -0.51958(6) -0.46779(6) 0.0298(2) Uani 1 1 d . . . . .
O004 O -0.5340(14) -0.6082(2) -0.30193(17) 0.0322(8) Uani 1 1 d . . . . .
N005 N -0.7773(10) -0.6152(3) -0.1760(3) 0.0284(9) Uani 1 1 d . . . . .
C006 C -0.5426(19) -0.7650(3) -0.2317(3) 0.0310(12) Uani 1 1 d . . . . .
H006 H -0.433649 -0.799440 -0.273827 0.037 Uiso 1 1 calc R U . . .
C007 C -0.8643(14) -0.6661(4) -0.1067(3) 0.0372(12) Uani 1 1 d . . . . .
H007 H -0.971866 -0.632088 -0.064210 0.045 Uiso 1 1 calc R U . . .
C008 C -0.7970(14) -0.7642(4) -0.0990(3) 0.0368(12) Uani 1 1 d . . . . .
H008 H -0.859740 -0.798137 -0.051825 0.044 Uiso 1 1 calc R U . . .
C009 C -0.8633(14) -0.5088(4) -0.1830(4) 0.0421(13) Uani 1 1 d . . . . .
H00A H -0.652395 -0.470730 -0.188743 0.063 Uiso 1 1 calc R U . . .
H00B H -0.985488 -0.487497 -0.135084 0.063 Uiso 1 1 calc R U . . .
H00C H -1.008449 -0.498463 -0.229915 0.063 Uiso 1 1 calc R U . . .
C00A C -0.6307(13) -0.8149(4) -0.1631(3) 0.0356(12) Uani 1 1 d . . . . .
H00D H -0.581140 -0.882686 -0.158311 0.043 Uiso 1 1 calc R U . . .
C00B C -0.6128(11) -0.6608(3) -0.2411(3) 0.0262(10) Uani 1 1 d . . . . .

loop_
_atom_site_aniso_label
_atom_site_aniso_U_11
_atom_site_aniso_U_22
_atom_site_aniso_U_33
_atom_site_aniso_U_23
_atom_site_aniso_U_13
_atom_site_aniso_U_12
Cd01 0.02160(14) 0.02303(13) 0.02294(13) -0.00143(9) 0.0013(2) -0.0010(3)
Cl02 0.0241(4) 0.0222(3) 0.0210(4) 0.0013(3) -0.0007(8) -0.0036(8)
Cl03 0.0244(5) 0.0221(4) 0.0430(5) 0.0050(3) 0.0042(8) -0.0008(8)
O004 0.045(2) 0.0294(13) 0.0227(13) 0.0000(10) 0.004(2) -0.006(2)
N005 0.032(2) 0.028(2) 0.025(2) -0.0044(16) 0.0030(16) -0.0026(15)
C006 0.039(4) 0.0288(18) 0.025(2) -0.0004(15) -0.003(3) 0.003(3)
C007 0.042(3) 0.048(3) 0.022(2) -0.004(2) 0.0053(19) -0.005(2)
C008 0.042(3) 0.042(3) 0.027(3) 0.004(2) -0.002(2) -0.011(2)
C009 0.053(3) 0.027(2) 0.046(3) -0.007(2) 0.006(2) 0.002(2)
C00A 0.042(3) 0.030(2) 0.035(3) 0.002(2) -0.005(2) 0.0002(19)
C00B 0.026(2) 0.028(2) 0.024(2) -0.0068(17) -0.0019(15) -0.0030(16)

loop_
_atom_type_symbol
_atom_type_description
_atom_type_scat_dispersion_real
_atom_type_scat_dispersion_imag
_atom_type_scat_source
C C 0.0033 0.0016 'International Tables Vol C Tables 4.2.6.8 and 6.1.1.4'
H H 0.0000 0.0000 'International Tables Vol C Tables 4.2.6.8 and 6.1.1.4'
Cd Cd -0.8075 1.2024 'International Tables Vol C Tables 4.2.6.8 and 6.1.1.4'
Cl Cl 0.1484 0.1585 'International Tables Vol C Tables 4.2.6.8 and 6.1.1.4'
N N 0.0061 0.0033 'International Tables Vol C Tables 4.2.6.8 and 6.1.1.4'
O O 0.0106 0.0060 'International Tables Vol C Tables 4.2.6.8 and 6.1.1.4'

loop_
_geom_angle_atom_site_label_1
_geom_angle_atom_site_label_2
_geom_angle_atom_site_label_3
_geom_angle
_geom_angle_site_symmetry_1
_geom_angle_site_symmetry_3
_geom_angle_publ_flag
Cl02 Cd01 Cl02 91.06(2) . 1_655 ?
Cl02 Cd01 Cl02 81.90(3) 4_534 1_655 ?
Cl02 Cd01 Cl02 82.36(3) . 4_534 ?
Cl03 Cd01 Cl02 174.76(3) . . ?
Cl03 Cd01 Cl02 174.69(3) 1_455 1_655 ?
Cl03 Cd01 Cl02 93.21(4) 1_455 4_534 ?
Cl03 Cd01 Cl02 86.23(5) 1_455 . ?
Cl03 Cd01 Cl02 92.71(4) . 4_534 ?
Cl03 Cd01 Cl02 86.50(4) . 1_655 ?
Cl03 Cd01 Cl03 95.82(3) . 1_455 ?
O004 Cd01 Cl02 169.27(8) . 4_534 ?
O004 Cd01 Cl02 92.40(11) . 1_655 ?
O004 Cd01 Cl02 88.70(11) . . ?
O004 Cd01 Cl03 96.03(11) . . ?
O004 Cd01 Cl03 92.10(12) . 1_455 ?
Cd01 Cl02 Cd01 98.17(4) . 4_434 ?
Cd01 Cl02 Cd01 91.06(2) . 1_455 ?
Cd01 Cl02 Cd01 97.57(4) 4_434 1_455 ?
Cd01 Cl03 Cd01 95.83(3) . 1_655 ?
C00B O004 Cd01 132.2(3) . . ?
C007 N005 C009 119.6(4) . . ?
C007 N005 C00B 122.4(4) . . ?
C00B N005 C009 118.0(4) . . ?
C00A C006 H006 119.2 . . ?
C00A C006 C00B 121.6(5) . . ?
C00B C006 H006 119.2 . . ?
N005 C007 H007 119.4 . . ?
C008 C007 N005 121.2(5) . . ?
C008 C007 H007 119.4 . . ?
C007 C008 H008 120.4 . . ?
C007 C008 C00A 119.2(5) . . ?
C00A C008 H008 120.4 . . ?
N005 C009 H00A 109.5 . . ?
N005 C009 H00B 109.5 . . ?
N005 C009 H00C 109.5 . . ?
H00A C009 H00B 109.5 . . ?
H00A C009 H00C 109.5 . . ?
H00B C009 H00C 109.5 . . ?
C006 C00A C008 120.0(5) . . ?
C006 C00A H00D 120.0 . . ?
C008 C00A H00D 120.0 . . ?
O004 C00B N005 118.4(4) . . ?
O004 C00B C006 125.9(4) . . ?
N005 C00B C006 115.7(4) . . ?

loop_
_geom_bond_atom_site_label_1
_geom_bond_atom_site_label_2
_geom_bond_distance
_geom_bond_site_symmetry_2
_geom_bond_publ_flag
Cd01 Cl02 2.6730(13) . ?
Cd01 Cl02 2.6932(8) 4_534 ?
Cd01 Cl02 2.6976(14) 1_655 ?
Cd01 Cl03 2.6019(16) 1_455 ?
Cd01 Cl03 2.5626(16) . ?
Cd01 O004 2.242(3) . ?
O004 C00B 1.260(5) . ?
N005 C007 1.367(6) . ?
N005 C009 1.466(6) . ?
N005 C00B 1.383(6) . ?
C006 H006 0.9300 . ?
C006 C00A 1.353(7) . ?
C006 C00B 1.427(6) . ?
C007 H007 0.9300 . ?
C007 C008 1.344(7) . ?
C008 H008 0.9300 . ?
C008 C00A 1.405(7) . ?
C009 H00A 0.9600 . ?
C009 H00B 0.9600 . ?
C009 H00C 0.9600 . ?
C00A H00D 0.9300 . ?

loop_
_geom_torsion_atom_site_label_1
_geom_torsion_atom_site_label_2
_geom_torsion_atom_site_label_3
_geom_torsion_atom_site_label_4
_geom_torsion
_geom_torsion_site_symmetry_1
_geom_torsion_site_symmetry_2
_geom_torsion_site_symmetry_3
_geom_torsion_site_symmetry_4
_geom_torsion_publ_flag
Cd01 O004 C00B N005 -147.2(4) . . . . ?
Cd01 O004 C00B C006 34.0(8) . . . . ?
N005 C007 C008 C00A 0.7(8) . . . . ?
C007 N005 C00B O004 -178.3(5) . . . . ?
C007 N005 C00B C006 0.7(7) . . . . ?
C007 C008 C00A C006 -0.5(8) . . . . ?
C009 N005 C007 C008 178.4(5) . . . . ?
C009 N005 C00B O004 2.4(7) . . . . ?
C009 N005 C00B C006 -178.6(5) . . . . ?
C00A C006 C00B O004 178.5(6) . . . . ?
C00A C006 C00B N005 -0.4(8) . . . . ?
C00B N005 C007 C008 -0.9(8) . . . . ?
C00B C006 C00A C008 0.3(9) . . . . ?

loop_
_twin_individual_id
_twin_individual_mass_fraction_refined
1 0.51(6)
2 0.49(6)
